data_4037745
loop_
_publ_author_name
'Wang, Pengzhi'
'Lu, Futai'
'Lindsey, Jonathan S.'

_publ_section_title
;
 Use of the Nascent Isocyclic Ring to Anchor Assembly of the Full Skeleton
 of Model Chlorophylls
;
_journal_name_full 'The Journal of Organic Chemistry'
_journal_paper_doi 10.1021/acs.joc.9b02770
_journal_year 2019
_chemical_formula_moiety 'C13 H13 N O'
_chemical_formula_sum 'C13 H13 N O'
_chemical_formula_weight 199.24
_chemical_name_common pyrrole-Ar
_space_group_crystal_system monoclinic
_space_group_IT_number 14
_space_group_name_Hall '-P 2yn'
_space_group_name_H-M_alt 'P 1 21/n 1'
_atom_sites_solution_hydrogens mixed
_cell_angle_alpha 90
_cell_angle_beta 99.6754(19)
_cell_angle_gamma 90
_cell_formula_units_Z 4
_cell_length_a 11.0874(10)
_cell_length_b 7.3311(6)
_cell_length_c 13.1798(12)
_cell_measurement_reflns_used 175
_cell_measurement_temperature 100.(2)
_cell_measurement_theta_max 34.9142
_cell_measurement_theta_min 2.2672
_cell_volume 1056.05(16)
_computing_cell_refinement 'APEX3 v2017.3-0 (Bruker AXS)'
_computing_data_collection 'Bruker Instrument Service v2013.12.0.0'
_computing_data_reduction 'SAINT V8.38A (Bruker AXS Inc., 2017)'
_computing_molecular_graphics 'shelXle (C.B. Huebschle, rev 833)'
_computing_structure_refinement 'SHELXL-2016/6 (Sheldrick, 2016)'
_diffrn_ambient_temperature 100.(2)
_diffrn_detector_area_resol_mean 8.3333
_diffrn_measured_fraction_theta_full 0.999
_diffrn_measured_fraction_theta_max 0.999
_diffrn_measurement_device_type 'Bruker-Nonius X8 Kappa APEX II'
_diffrn_measurement_method 'phi and omega scans'
_diffrn_radiation_monochromator graphite
_diffrn_radiation_type MoK\a
_diffrn_radiation_wavelength 0.71073
_diffrn_reflns_av_R_equivalents 0.0378
_diffrn_reflns_av_unetI/netI 0.0275
_diffrn_reflns_limit_h_max 17
_diffrn_reflns_limit_h_min -17
_diffrn_reflns_limit_k_max 11
_diffrn_reflns_limit_k_min -11
_diffrn_reflns_limit_l_max 21
_diffrn_reflns_limit_l_min -21
_diffrn_reflns_number 27626
_diffrn_reflns_theta_full 35.02
_diffrn_reflns_theta_max 35.02
_diffrn_reflns_theta_min 2.22
_diffrn_source 'fine-focus sealed tube'
_exptl_absorpt_coefficient_mu 0.079
_exptl_absorpt_correction_T_max 0.75
_exptl_absorpt_correction_T_min 0.71
_exptl_absorpt_correction_type multi-scan
_exptl_absorpt_process_details
;
SADABS-2016/2 - Bruker AXS area detector scaling and absorption correction
;
_exptl_crystal_colour colourless
_exptl_crystal_density_diffrn 1.253
_exptl_crystal_density_method 'not measured'
_exptl_crystal_description plate
_exptl_crystal_F_000 424
_exptl_crystal_size_max 0.380
_exptl_crystal_size_mid 0.376
_exptl_crystal_size_min 0.142
_refine_diff_density_max 0.566
_refine_diff_density_min -0.275
_refine_ls_extinction_method none
_refine_ls_goodness_of_fit_ref 1.046
_refine_ls_hydrogen_treatment mixed
_refine_ls_matrix_type full
_refine_ls_number_parameters 141
_refine_ls_number_reflns 4649
_refine_ls_number_restraints 0
_refine_ls_restrained_S_all 1.046
_refine_ls_R_factor_all 0.0643
_refine_ls_R_factor_gt 0.0460
_refine_ls_shift/su_max 0.000
_refine_ls_shift/su_mean 0.000
_refine_ls_structure_factor_coef Fsqd
_refine_ls_weighting_details 'w=1/[\s^2^(Fo^2^)+(0.0721P)^2^+0.2059P] where P=(Fo^2^+2Fc^2^)/3'
_refine_ls_weighting_scheme calc
_refine_ls_wR_factor_gt 0.1192
_refine_ls_wR_factor_ref 0.1319
_reflns_number_gt 3626
_reflns_number_total 4649
_reflns_threshold_expression 'I > 2\s(I)'
_cod_data_source_file jo9b02770_si_003.cif
_cod_data_source_block rds726
_cod_depositor_comments
;
The following automatic conversions were performed:

data item '_exptl_absorpt_correction_type' value 'Multi-Scan' was
changed to 'multi-scan' in accordance with the
/home/data/users/saulius/crontab/automatic-downloads/rss-feeds/ACS/lib/dictionaries/cif_core.dic
dictionary named 'cif_core.dic' version 2.4.2 last updated on
2011-04-26.

Automatic conversion script
Id: cif_fix_values 7556 2019-12-06 15:28:31Z antanas 
;
_cod_database_code 4037745

loop_
_space_group_symop_operation_xyz
'x, y, z'
'-x+1/2, y+1/2, -z+1/2'
'-x, -y, -z'
'x-1/2, -y-1/2, z-1/2'

loop_
_atom_site_type_symbol
_atom_site_label
_atom_site_fract_x
_atom_site_fract_y
_atom_site_fract_z
_atom_site_U_iso_or_equiv
_atom_site_adp_type
_atom_site_calc_flag
_atom_site_refinement_flags_adp
_atom_site_refinement_flags_posn
_atom_site_occupancy
O O1 0.34308(6) 0.06917(10) 0.52485(5) 0.01970(14) Uani d . . 1
N N1 0.57211(7) 0.08555(10) 0.64502(6) 0.01543(14) Uani d . . 1
H H1 0.5751(12) 0.0259(18) 0.5851(10) 0.019 Uiso d U . 1
C C1 0.46813(7) 0.14228(11) 0.68030(6) 0.01342(14) Uani d . . 1
C C2 0.50593(8) 0.22853(11) 0.77464(6) 0.01562(15) Uani d . . 1
H H2 0.454295 0.282712 0.816881 0.019 Uiso calc U R 1
C C3 0.63432(8) 0.22062(13) 0.79577(7) 0.01899(17) Uani d . . 1
H H3 0.685571 0.268458 0.8548 0.023 Uiso calc U R 1
C C4 0.67218(8) 0.13000(13) 0.71441(7) 0.01867(17) Uani d . . 1
H H4 0.754534 0.103499 0.708328 0.022 Uiso calc U R 1
C C5 0.34985(8) 0.11504(11) 0.61639(6) 0.01385(14) Uani d . . 1
C C6 0.23547(7) 0.14555(11) 0.65927(6) 0.01295(14) Uani d . . 1
C C7 0.13168(8) 0.20257(11) 0.59128(6) 0.01471(15) Uani d . . 1
H H7 0.136304 0.219563 0.520578 0.018 Uiso calc U R 1
C C8 0.02169(8) 0.23476(11) 0.62584(6) 0.01494(15) Uani d . . 1
C C9 0.01770(8) 0.20747(11) 0.73012(6) 0.01528(15) Uani d . . 1
H H9 -0.056086 0.233008 0.755032 0.018 Uiso calc U R 1
C C10 0.11845(8) 0.14399(11) 0.79888(6) 0.01440(15) Uani d . . 1
C C11 0.22798(8) 0.11384(11) 0.76269(6) 0.01380(14) Uani d . . 1
H H11 0.297803 0.071587 0.808484 0.017 Uiso calc U R 1
C C12 -0.09092(8) 0.29336(14) 0.55260(7) 0.02075(17) Uani d . . 1
H H12A -0.1381 0.185417 0.5261 0.031 Uiso calc U R 1
H H12B -0.066606 0.361057 0.495175 0.031 Uiso calc U R 1
H H12C -0.141293 0.371708 0.588886 0.031 Uiso calc U R 1
C C13 0.10671(9) 0.10537(14) 0.90910(7) 0.02031(17) Uani d . . 1
H H13A 0.113904 0.219707 0.948174 0.03 Uiso calc U R 1
H H13B 0.171741 0.021506 0.939359 0.03 Uiso calc U R 1
H H13C 0.026832 0.049792 0.911431 0.03 Uiso calc U R 1

loop_
_atom_site_aniso_label
_atom_site_aniso_U_11
_atom_site_aniso_U_22
_atom_site_aniso_U_33
_atom_site_aniso_U_12
_atom_site_aniso_U_13
_atom_site_aniso_U_23
O1 0.0186(3) 0.0278(3) 0.0133(3) 0.0033(2) 0.0045(2) -0.0047(2)
N1 0.0140(3) 0.0190(3) 0.0142(3) -0.0003(2) 0.0050(2) -0.0018(2)
C1 0.0138(3) 0.0144(3) 0.0130(3) 0.0009(2) 0.0049(2) 0.0004(2)
C2 0.0179(4) 0.0160(3) 0.0138(3) -0.0013(3) 0.0053(3) -0.0007(3)
C3 0.0179(4) 0.0238(4) 0.0156(3) -0.0048(3) 0.0038(3) -0.0019(3)
C4 0.0136(3) 0.0251(4) 0.0179(4) -0.0028(3) 0.0042(3) -0.0012(3)
C5 0.0148(3) 0.0139(3) 0.0134(3) 0.0017(3) 0.0040(3) -0.0007(2)
C6 0.0138(3) 0.0129(3) 0.0127(3) 0.0005(2) 0.0039(2) -0.0012(2)
C7 0.0155(3) 0.0164(3) 0.0123(3) 0.0014(3) 0.0027(3) -0.0013(2)
C8 0.0142(3) 0.0154(3) 0.0150(3) 0.0001(3) 0.0017(3) -0.0021(3)
C9 0.0135(3) 0.0172(3) 0.0159(3) -0.0022(3) 0.0047(3) -0.0036(3)
C10 0.0160(3) 0.0152(3) 0.0128(3) -0.0035(3) 0.0044(3) -0.0019(2)
C11 0.0148(3) 0.0143(3) 0.0125(3) -0.0011(3) 0.0029(3) -0.0002(2)
C12 0.0156(4) 0.0259(4) 0.0198(4) 0.0028(3) 0.0001(3) -0.0008(3)
C13 0.0216(4) 0.0262(4) 0.0143(3) -0.0049(3) 0.0063(3) -0.0008(3)

loop_
_atom_type_symbol
_atom_type_description
_atom_type_scat_dispersion_real
_atom_type_scat_dispersion_imag
_atom_type_scat_source
C C 0.0033 0.0016 'International Tables Vol C Tables 4.2.6.8 and 6.1.1.4'
H H 0.0000 0.0000 'International Tables Vol C Tables 4.2.6.8 and 6.1.1.4'
N N 0.0061 0.0033 'International Tables Vol C Tables 4.2.6.8 and 6.1.1.4'
O O 0.0106 0.0060 'International Tables Vol C Tables 4.2.6.8 and 6.1.1.4'

loop_
_geom_angle_atom_site_label_1
_geom_angle_atom_site_label_2
_geom_angle_atom_site_label_3
_geom_angle
C4 N1 C1 109.67(7)
C4 N1 H1 123.9(8)
C1 N1 H1 126.4(8)
N1 C1 C2 107.13(7)
N1 C1 C5 119.29(7)
C2 C1 C5 133.46(8)
C1 C2 C3 107.49(7)
C1 C2 H2 126.3
C3 C2 H2 126.3
C4 C3 C2 107.16(8)
C4 C3 H3 126.4
C2 C3 H3 126.4
N1 C4 C3 108.53(8)
N1 C4 H4 125.7
C3 C4 H4 125.7
O1 C5 C1 120.20(7)
O1 C5 C6 119.52(7)
C1 C5 C6 120.27(7)
C7 C6 C11 119.79(7)
C7 C6 C5 117.59(7)
C11 C6 C5 122.58(7)
C8 C7 C6 120.86(7)
C8 C7 H7 119.6
C6 C7 H7 119.6
C7 C8 C9 118.17(8)
C7 C8 C12 121.06(8)
C9 C8 C12 120.76(8)
C10 C9 C8 122.19(8)
C10 C9 H9 118.9
C8 C9 H9 118.9
C9 C10 C11 118.61(7)
C9 C10 C13 119.97(8)
C11 C10 C13 121.40(8)
C10 C11 C6 120.30(7)
C10 C11 H11 119.9
C6 C11 H11 119.9
C8 C12 H12A 109.5
C8 C12 H12B 109.5
H12A C12 H12B 109.5
C8 C12 H12C 109.5
H12A C12 H12C 109.5
H12B C12 H12C 109.5
C10 C13 H13A 109.5
C10 C13 H13B 109.5
H13A C13 H13B 109.5
C10 C13 H13C 109.5
H13A C13 H13C 109.5
H13B C13 H13C 109.5

loop_
_geom_bond_atom_site_label_1
_geom_bond_atom_site_label_2
_geom_bond_distance
O1 C5 1.2425(10)
N1 C4 1.3537(11)
N1 C1 1.3778(11)
N1 H1 0.908(13)
C1 C2 1.3951(11)
C1 C5 1.4484(12)
C2 C3 1.4051(13)
C2 H2 0.95
C3 C4 1.3852(13)
C3 H3 0.95
C4 H4 0.95
C5 C6 1.4895(11)
C6 C7 1.3984(11)
C6 C11 1.3989(11)
C7 C8 1.3918(12)
C7 H7 0.95
C8 C9 1.3969(12)
C8 C12 1.5066(12)
C9 C10 1.3947(12)
C9 H9 0.95
C10 C11 1.3949(11)
C10 C13 1.5070(12)
C11 H11 0.95
C12 H12A 0.98
C12 H12B 0.98
C12 H12C 0.98
C13 H13A 0.98
C13 H13B 0.98
C13 H13C 0.98

loop_
_geom_hbond_atom_site_label_D
_geom_hbond_atom_site_label_H
_geom_hbond_atom_site_label_A
_geom_hbond_site_symmetry_A
_geom_hbond_distance_DH
_geom_hbond_distance_HA
_geom_hbond_distance_DA
_geom_hbond_angle_DHA
N1 H1 O1 3_656 0.908(13) 1.962(13) 2.8091(10) 154.5(12)

loop_
_geom_torsion_atom_site_label_1
_geom_torsion_atom_site_label_2
_geom_torsion_atom_site_label_3
_geom_torsion_atom_site_label_4
_geom_torsion
C4 N1 C1 C2 1.15(10)
C4 N1 C1 C5 177.67(8)
N1 C1 C2 C3 -0.65(10)
C5 C1 C2 C3 -176.46(9)
C1 C2 C3 C4 -0.07(10)
C1 N1 C4 C3 -1.21(11)
C2 C3 C4 N1 0.78(11)
N1 C1 C5 O1 -11.72(12)
C2 C1 C5 O1 163.70(9)
N1 C1 C5 C6 169.57(7)
C2 C1 C5 C6 -15.02(14)
O1 C5 C6 C7 -28.39(11)
C1 C5 C6 C7 150.34(8)
O1 C5 C6 C11 149.54(8)
C1 C5 C6 C11 -31.74(12)
C11 C6 C7 C8 2.35(12)
C5 C6 C7 C8 -179.66(8)
C6 C7 C8 C9 -0.38(12)
C6 C7 C8 C12 -179.03(8)
C7 C8 C9 C10 -2.13(13)
C12 C8 C9 C10 176.53(8)
C8 C9 C10 C11 2.58(12)
C8 C9 C10 C13 -176.03(8)
C9 C10 C11 C6 -0.52(12)
C13 C10 C11 C6 178.06(8)
C7 C6 C11 C10 -1.89(12)
C5 C6 C11 C10 -179.77(7)
